data_4505743
loop_
_publ_author_name
'Jagadish, Bhumasamudram'
'Carducci, Michael D.'
'Bosshard, Christian'
'G\"unter, Peter'
'Margolis, Jason I.'
'Williams, Lawrence J.'
'Mash, Eugene A.'

_publ_section_title
;
 Organic Crystal Engineering with Piperazine-2,5-diones. 4. Crystal
 Packing of Piperazinediones Derived from
 2-Amino-7-cyano-4-methoxyindan-2-carboxylic Acid
;
_journal_issue 5
_journal_name_full 'Crystal Growth &amp; Design'
_journal_page_first 811
_journal_paper_doi 10.1021/cg0340751
_journal_volume 3
_journal_year 2003
_chemical_formula_moiety 'C24 H20 N4 O4, 3(C2 H6 O S)'
_chemical_formula_structural 'C30 H38 N4 O7 S3'
_chemical_formula_sum 'C30 H38 N4 O7 S3'
_chemical_formula_weight 662.82
_chemical_melting_point 314.0(10)
_chemical_name_systematic
; 
(R,R),(S,S)-Cyclo-bis(2-amino-4-methoxy-7-cyanoindan-2-carboxylic acid)  
;
_space_group_IT_number 14
_symmetry_cell_setting monoclinic
_symmetry_space_group_name_Hall '-P 2yn'
_symmetry_space_group_name_H-M 'P 1 21/n 1'
_atom_sites_solution_hydrogens geom
_atom_sites_solution_primary direct
_atom_sites_solution_secondary difmap
_audit_creation_method SHELXL-97
_cell_angle_alpha 90.00
_cell_angle_beta 108.562(3)
_cell_angle_gamma 90.00
_cell_formula_units_Z 8
_cell_length_a 19.919(3)
_cell_length_b 11.9916(19)
_cell_length_c 28.951(5)
_cell_measurement_reflns_used 950
_cell_measurement_temperature 170(2)
_cell_measurement_theta_max 26.46
_cell_measurement_theta_min 2.74
_cell_volume 6555.5(18)
_computing_cell_refinement 'Bruker SMART'
_computing_data_collection 'Bruker SMART'
_computing_data_reduction 'Bruker SHELXTL'
_computing_molecular_graphics 'Bruker SHELXTL'
_computing_publication_material 'Bruker SHELXTL'
_computing_structure_refinement 'SHELXL-97 (Sheldrick, 1997)'
_computing_structure_solution 'SHELXS-97 (Sheldrick, 1990)'
_diffrn_ambient_temperature 170(2)
_diffrn_measured_fraction_theta_full 0.929
_diffrn_measured_fraction_theta_max 0.929
_diffrn_measurement_device_type 'CCD area detector'
_diffrn_measurement_method 'phi and omega scans'
_diffrn_measurement_specimen_support 'glass fiber'
_diffrn_radiation_monochromator graphite
_diffrn_radiation_source 'fine-focus sealed tube'
_diffrn_radiation_type MoK\a
_diffrn_radiation_wavelength 0.71073
_diffrn_reflns_av_R_equivalents 0.1177
_diffrn_reflns_av_sigmaI/netI 0.1901
_diffrn_reflns_limit_h_max 25
_diffrn_reflns_limit_h_min -26
_diffrn_reflns_limit_k_max 15
_diffrn_reflns_limit_k_min -15
_diffrn_reflns_limit_l_max 38
_diffrn_reflns_limit_l_min -38
_diffrn_reflns_number 56347
_diffrn_reflns_theta_full 28.32
_diffrn_reflns_theta_max 28.32
_diffrn_reflns_theta_min 1.10
_diffrn_standards_decay_% 0.34
_diffrn_standards_interval_count 1818
_diffrn_standards_number 160
_exptl_absorpt_coefficient_mu 0.277
_exptl_absorpt_correction_T_max 0.968675
_exptl_absorpt_correction_T_min 0.573388
_exptl_absorpt_correction_type emperical
_exptl_absorpt_process_details SADABS
_exptl_crystal_colour colorless
_exptl_crystal_density_diffrn 1.343
_exptl_crystal_density_method 'not measured'
_exptl_crystal_description block
_exptl_crystal_F_000 2800
_exptl_crystal_size_max 0.35
_exptl_crystal_size_mid 0.30
_exptl_crystal_size_min 0.20
_refine_diff_density_max 0.516
_refine_diff_density_min -0.418
_refine_diff_density_rms 0.078
_refine_ls_extinction_method none
_refine_ls_goodness_of_fit_ref 0.847
_refine_ls_hydrogen_treatment mixed
_refine_ls_matrix_type full
_refine_ls_number_parameters 844
_refine_ls_number_reflns 15150
_refine_ls_number_restraints 328
_refine_ls_restrained_S_all 0.841
_refine_ls_R_factor_all 0.1985
_refine_ls_R_factor_gt 0.0675
_refine_ls_shift/su_max 0.001
_refine_ls_shift/su_mean 0.000
_refine_ls_structure_factor_coef Fsqd
_refine_ls_weighting_details 'calc w=1/[\s^2^(Fo^2^)+(0.0809P)^2^+0.0000P] where P=(Fo^2^+2Fc^2^)/3'
_refine_ls_weighting_scheme calc
_refine_ls_wR_factor_gt 0.1487
_refine_ls_wR_factor_ref 0.1879
_reflns_number_gt 5512
_reflns_number_total 15150
_reflns_threshold_expression I>2sigma(I)
_cod_data_source_file cg0340751si20030506_025704.cif
_cod_data_source_block bj11s
_cod_depositor_comments
;
The following automatic conversions were performed:

'_chemical_melting_point' value '313-315' was changed to '314.0(10)'
- the average value was taken and precision was
estimated.

'_symmetry_cell_setting' value 'Monoclinic' changed to
'monoclinic' according to
/home/saulius/struct/CIF-dictionaries/cif_core.dic dictionary named
'cif_core.dic' version 2.4.1 from 2010-06-29.

Automatic conversion script
Id: cif_fix_values 1715 2011-07-08 13:25:40Z adriana 

The following automatic conversions were performed:
'_symmetry_space_group_number' data item was removed -- it should
have been renamed to '_space_group_IT_number' as specified in the
replacement file
'/home/antanas/src/cod-tools/trunk/data/replacement-values/replacement_tags.lst',
but the replacement data item was already present in the data block
and had the same value as the '_symmetry_space_group_number' data
item.

Automatic conversion script
Id: cif_correct_tags 4998 2017-03-02 13:24:31Z antanas 
;
_cod_original_sg_symbol_H-M P2(1)/n
_cod_database_code 4505743

loop_
_symmetry_equiv_pos_as_xyz
'x, y, z'
'-x+1/2, y+1/2, -z+1/2'
'-x, -y, -z'
'x-1/2, -y-1/2, z-1/2'

loop_
_atom_site_label
_atom_site_type_symbol
_atom_site_fract_x
_atom_site_fract_y
_atom_site_fract_z
_atom_site_U_iso_or_equiv
_atom_site_adp_type
_atom_site_occupancy
_atom_site_symmetry_multiplicity
_atom_site_calc_flag
_atom_site_refinement_flags
_atom_site_disorder_assembly
_atom_site_disorder_group
O1_1 O 0.25091(15) 1.1181(2) 0.10525(11) 0.0424(8) Uani 1 1 d U . .
C1_1 C 0.2059(2) 1.1533(3) 0.12280(14) 0.0262(9) Uani 1 1 d U . .
N1_1 N 0.12423(16) 1.1309(2) 0.16983(11) 0.0287(8) Uani 1 1 d U . .
H1A_1 H 0.1123 1.0908 0.1914 0.034 Uiso 1 1 calc R . .
C2_1 C 0.16276(19) 1.0730(3) 0.14188(13) 0.0247(9) Uani 1 1 d U . .
C3_1 C 0.2131(2) 0.9840(3) 0.17369(13) 0.0292(10) Uani 1 1 d U . .
H3A_1 H 0.2629 1.0097 0.1836 0.035 Uiso 1 1 calc R . .
H3B_1 H 0.2001 0.9672 0.2033 0.035 Uiso 1 1 calc R . .
C4_1 C 0.2027(2) 0.8836(3) 0.14123(13) 0.0250(9) Uani 1 1 d U . .
O5_1 O 0.29779(14) 0.7816(2) 0.19200(10) 0.0363(7) Uani 1 1 d U . .
C5_1 C 0.2420(2) 0.7849(3) 0.14992(14) 0.0291(10) Uani 1 1 d U . .
C6_1 C 0.3437(2) 0.6864(3) 0.19921(15) 0.0445(12) Uani 1 1 d U . .
H6A_1 H 0.3816 0.6935 0.2304 0.067 Uiso 1 1 calc R . .
H6B_1 H 0.3643 0.6822 0.1727 0.067 Uiso 1 1 calc R . .
H6C_1 H 0.3164 0.6185 0.1994 0.067 Uiso 1 1 calc R . .
C7_1 C 0.2226(2) 0.6988(3) 0.11559(14) 0.0321(10) Uani 1 1 d U . .
H7A_1 H 0.2497 0.6321 0.1205 0.039 Uiso 1 1 calc R . .
C8_1 C 0.1646(2) 0.7108(3) 0.07475(15) 0.0329(10) Uani 1 1 d U . .
H8A_1 H 0.1507 0.6506 0.0524 0.039 Uiso 1 1 calc R . .
C9_1 C 0.1255(2) 0.8096(3) 0.06544(14) 0.0313(10) Uani 1 1 d U . .
N10_1 N 0.0182(2) 0.8308(3) -0.01072(15) 0.0637(13) Uani 1 1 d U . .
C10_1 C 0.0640(2) 0.8211(3) 0.02208(16) 0.0357(11) Uani 1 1 d U . .
C11_1 C 0.14591(19) 0.8966(3) 0.09930(14) 0.0248(9) Uani 1 1 d U . .
C12_1 C 0.1109(2) 1.0073(3) 0.09833(14) 0.0315(10) Uani 1 1 d U . .
H12A_1 H 0.0639 0.9984 0.1029 0.038 Uiso 1 1 calc R . .
H12B_1 H 0.1047 1.0462 0.0671 0.038 Uiso 1 1 calc R . .
C13_1 C 0.14035(18) 1.3173(3) 0.14088(13) 0.0217(9) Uani 1 1 d U . .
C14_1 C 0.17260(19) 1.4164(3) 0.17600(13) 0.0239(9) Uani 1 1 d U . .
H14A_1 H 0.1788 1.3960 0.2102 0.029 Uiso 1 1 calc R . .
H14B_1 H 0.2190 1.4391 0.1733 0.029 Uiso 1 1 calc R . .
C15_1 C 0.11927(19) 1.5076(3) 0.15911(13) 0.0223(9) Uani 1 1 d U . .
O16_1 O 0.17075(14) 1.6266(2) 0.22426(9) 0.0332(7) Uani 1 1 d U . .
C16_1 C 0.1178(2) 1.6098(3) 0.18173(13) 0.0252(9) Uani 1 1 d U . .
C17_1 C 0.1705(2) 1.7293(3) 0.24946(15) 0.0455(12) Uani 1 1 d U . .
H17A_1 H 0.2114 1.7314 0.2792 0.068 Uiso 1 1 calc R . .
H17B_1 H 0.1268 1.7348 0.2580 0.068 Uiso 1 1 calc R . .
H17C_1 H 0.1731 1.7920 0.2284 0.068 Uiso 1 1 calc R . .
C18_1 C 0.0640(2) 1.6856(3) 0.16040(14) 0.0299(10) Uani 1 1 d U . .
H18A_1 H 0.0624 1.7550 0.1758 0.036 Uiso 1 1 calc R . .
C19_1 C 0.0128(2) 1.6598(3) 0.11667(14) 0.0299(10) Uani 1 1 d U . .
H19A_1 H -0.0240 1.7116 0.1023 0.036 Uiso 1 1 calc R . .
C20_1 C 0.01493(19) 1.5581(3) 0.09354(13) 0.0239(9) Uani 1 1 d U . .
N21_1 N -0.07973(18) 1.5065(3) 0.01204(13) 0.0388(9) Uani 1 1 d U . .
C21_1 C -0.0386(2) 1.5308(3) 0.04726(15) 0.0258(9) Uani 1 1 d U . .
C22_1 C 0.06889(19) 1.4824(3) 0.11541(13) 0.0207(9) Uani 1 1 d U . .
C23_1 C 0.08302(19) 1.3708(3) 0.09688(13) 0.0269(9) Uani 1 1 d U . .
H23A_1 H 0.1007 1.3795 0.0688 0.032 Uiso 1 1 calc R . .
H23B_1 H 0.0395 1.3248 0.0868 0.032 Uiso 1 1 calc R . .
O24_1 O 0.06100(14) 1.2742(2) 0.18460(10) 0.0358(7) Uani 1 1 d U . .
C24_1 C 0.1051(2) 1.2375(3) 0.16639(14) 0.0241(9) Uani 1 1 d U . .
N24_1 N 0.19509(15) 1.2622(2) 0.12552(11) 0.0241(8) Uani 1 1 d U . .
H24A_1 H 0.2245 1.3064 0.1170 0.029 Uiso 1 1 calc R . .
O1_2 O 0.74526(15) 1.1062(2) 0.10645(10) 0.0415(8) Uani 1 1 d U . .
N1_2 N 0.61162(16) 1.1153(2) 0.16568(11) 0.0273(8) Uani 1 1 d U . .
H1B_2 H 0.5956 1.0729 0.1847 0.033 Uiso 1 1 calc R . .
C1_2 C 0.6998(2) 1.1408(3) 0.12359(14) 0.0258(9) Uani 1 1 d U . .
C2_2 C 0.65424(19) 1.0591(3) 0.13939(13) 0.0242(9) Uani 1 1 d U . .
C3_2 C 0.7027(2) 0.9687(3) 0.17246(14) 0.0294(10) Uani 1 1 d U . .
H3C_2 H 0.7529 0.9926 0.1833 0.035 Uiso 1 1 calc R . .
H3D_2 H 0.6881 0.9535 0.2015 0.035 Uiso 1 1 calc R . .
C4_2 C 0.69228(19) 0.8674(3) 0.14037(13) 0.0235(9) Uani 1 1 d U . .
O5_2 O 0.78117(13) 0.7606(2) 0.19396(9) 0.0308(7) Uani 1 1 d U . .
C5_2 C 0.7287(2) 0.7664(3) 0.15009(13) 0.0265(9) Uani 1 1 d U . .
C6_2 C 0.8240(2) 0.6614(3) 0.20298(15) 0.0424(12) Uani 1 1 d U . .
H6D_2 H 0.8598 0.6663 0.2352 0.064 Uiso 1 1 calc R . .
H6E_2 H 0.8474 0.6542 0.1781 0.064 Uiso 1 1 calc R . .
H6F_2 H 0.7939 0.5961 0.2018 0.064 Uiso 1 1 calc R . .
C7_2 C 0.7094(2) 0.6803(3) 0.11640(14) 0.0310(10) Uani 1 1 d U . .
H7B_2 H 0.7342 0.6115 0.1227 0.037 Uiso 1 1 calc R . .
C8_2 C 0.6541(2) 0.6950(3) 0.07388(14) 0.0308(10) Uani 1 1 d U . .
H8B_2 H 0.6398 0.6346 0.0516 0.037 Uiso 1 1 calc R . .
C9_2 C 0.6185(2) 0.7964(3) 0.06277(14) 0.0290(10) Uani 1 1 d U . .
N10_2 N 0.5177(2) 0.8281(3) -0.01630(15) 0.0576(12) Uani 1 1 d U . .
C10_2 C 0.5604(2) 0.8120(3) 0.01780(15) 0.0313(10) Uani 1 1 d U . .
C11_2 C 0.63829(19) 0.8826(3) 0.09708(14) 0.0248(9) Uani 1 1 d U . .
C12_2 C 0.6052(2) 0.9951(3) 0.09429(14) 0.0315(10) Uani 1 1 d U . .
H12C_2 H 0.5565 0.9893 0.0960 0.038 Uiso 1 1 calc R . .
H12D_2 H 0.6036 1.0334 0.0636 0.038 Uiso 1 1 calc R . .
C13_2 C 0.63455(19) 1.3040(3) 0.14282(13) 0.0221(9) Uani 1 1 d U . .
C14_2 C 0.66520(19) 1.3983(3) 0.18055(13) 0.0261(9) Uani 1 1 d U . .
H14C_2 H 0.6688 1.3736 0.2139 0.031 Uiso 1 1 calc R . .
H14D_2 H 0.7126 1.4216 0.1801 0.031 Uiso 1 1 calc R . .
C15_2 C 0.61272(19) 1.4913(3) 0.16413(13) 0.0222(9) Uani 1 1 d U . .
O16_2 O 0.65976(14) 1.6033(2) 0.23324(9) 0.0360(7) Uani 1 1 d U . .
C16_2 C 0.6099(2) 1.5910(3) 0.18832(14) 0.0267(9) Uani 1 1 d U . .
C17_2 C 0.6615(2) 1.7080(3) 0.25731(15) 0.0434(12) Uani 1 1 d U . .
H17D_2 H 0.6992 1.7067 0.2888 0.065 Uiso 1 1 calc R . .
H17E_2 H 0.6158 1.7209 0.2625 0.065 Uiso 1 1 calc R . .
H17F_2 H 0.6707 1.7679 0.2371 0.065 Uiso 1 1 calc R . .
C18_2 C 0.5586(2) 1.6697(3) 0.16645(14) 0.0306(10) Uani 1 1 d U . .
H18B_2 H 0.5561 1.7373 0.1829 0.037 Uiso 1 1 calc R . .
C19_2 C 0.5111(2) 1.6498(3) 0.12087(14) 0.0304(10) Uani 1 1 d U . .
H19B_2 H 0.4762 1.7042 0.1061 0.036 Uiso 1 1 calc R . .
C20_2 C 0.51362(19) 1.5507(3) 0.09606(13) 0.0228(9) Uani 1 1 d U . .
C21_2 C 0.46321(19) 1.5306(3) 0.04830(15) 0.0219(9) Uani 1 1 d U . .
N21_2 N 0.42242(18) 1.5159(3) 0.01201(12) 0.0367(9) Uani 1 1 d U . .
C22_2 C 0.56554(19) 1.4721(3) 0.11828(13) 0.0201(9) Uani 1 1 d U . .
C23_2 C 0.58197(19) 1.3635(3) 0.09809(13) 0.0248(9) Uani 1 1 d U . .
H23C_2 H 0.6040 1.3767 0.0724 0.030 Uiso 1 1 calc R . .
H23D_2 H 0.5385 1.3186 0.0843 0.030 Uiso 1 1 calc R . .
N24_2 N 0.69109(15) 1.2491(2) 0.12923(10) 0.0241(8) Uani 1 1 d U . .
H24B_2 H 0.7233 1.2934 0.1242 0.029 Uiso 1 1 calc R . .
O24_2 O 0.54885(14) 1.2571(2) 0.18089(10) 0.0343(7) Uani 1 1 d U . .
C24_2 C 0.5946(2) 1.2222(3) 0.16400(14) 0.0249(9) Uani 1 1 d U . .
S1_3 S 0.82832(6) 0.43989(10) 0.08734(5) 0.0464(3) Uani 1 1 d U . .
O1_3 O 0.78641(16) 0.4185(2) 0.12124(12) 0.0578(10) Uani 1 1 d U . .
C1_3 C 0.7635(3) 0.4538(5) 0.0285(2) 0.098(2) Uani 1 1 d U . .
H1C_3 H 0.7378 0.5242 0.0269 0.147 Uiso 1 1 calc R . .
H1D_3 H 0.7301 0.3914 0.0228 0.147 Uiso 1 1 calc R . .
H1E_3 H 0.7870 0.4535 0.0035 0.147 Uiso 1 1 calc R . .
C2_3 C 0.8625(3) 0.3113(4) 0.0770(2) 0.0728(17) Uani 1 1 d U . .
H2A_3 H 0.9003 0.2884 0.1064 0.109 Uiso 1 1 calc R . .
H2B_3 H 0.8815 0.3183 0.0498 0.109 Uiso 1 1 calc R . .
H2C_3 H 0.8247 0.2553 0.0691 0.109 Uiso 1 1 calc R . .
S2_4 S 0.34992(6) 0.43223(10) 0.10313(4) 0.0419(3) Uani 1 1 d U . .
O1_4 O 0.27327(14) 0.4329(2) 0.09853(11) 0.0478(8) Uani 1 1 d U . .
C1_4 C 0.3951(3) 0.3871(5) 0.16267(18) 0.098(2) Uani 1 1 d U . .
H1F_4 H 0.3934 0.4457 0.1859 0.147 Uiso 1 1 calc R . .
H1G_4 H 0.4445 0.3710 0.1656 0.147 Uiso 1 1 calc R . .
H1H_4 H 0.3725 0.3195 0.1697 0.147 Uiso 1 1 calc R . .
C2_4 C 0.3640(2) 0.3099(4) 0.07363(18) 0.0585(14) Uani 1 1 d U . .
H2D_4 H 0.3428 0.3187 0.0383 0.088 Uiso 1 1 calc R . .
H2E_4 H 0.3421 0.2464 0.0846 0.088 Uiso 1 1 calc R . .
H2F_4 H 0.4150 0.2967 0.0816 0.088 Uiso 1 1 calc R . .
S3_5 S 0.51320(6) 0.50787(11) 0.28092(5) 0.0498(4) Uani 1 1 d DU . .
O1_5 O 0.44299(14) 0.4723(2) 0.28584(11) 0.0457(8) Uani 1 1 d DU . .
C1_5 C 0.5635(3) 0.3864(4) 0.28488(18) 0.0638(15) Uani 1 1 d DU . .
H1I_5 H 0.5436 0.3418 0.2553 0.096 Uiso 1 1 calc R . .
H1J_5 H 0.5625 0.3430 0.3133 0.096 Uiso 1 1 calc R . .
H1K_5 H 0.6125 0.4065 0.2882 0.096 Uiso 1 1 calc R . .
C2_5 C 0.5627(2) 0.5657(4) 0.33774(18) 0.0642(16) Uani 1 1 d DU . .
H2G_5 H 0.5425 0.6380 0.3419 0.096 Uiso 1 1 calc R . .
H2H_5 H 0.6120 0.5758 0.3388 0.096 Uiso 1 1 calc R . .
H2I_5 H 0.5611 0.5153 0.3640 0.096 Uiso 1 1 calc R . .
S4_6 S 0.99635(7) 0.40792(11) 0.26830(5) 0.0456(6) Uani 0.888(4) 1 d PU A 1
O1_6 O 0.9458(2) 0.4392(4) 0.2947(2) 0.0500(15) Uani 0.888(4) 1 d PU A 1
C1_6 C 1.0723(3) 0.4924(7) 0.2928(3) 0.086(2) Uani 0.888(4) 1 d PU A 1
H1L_6 H 1.0972 0.4691 0.3264 0.130 Uiso 0.888(4) 1 calc PR A 1
H1M_6 H 1.0578 0.5706 0.2927 0.130 Uiso 0.888(4) 1 calc PR A 1
H1N_6 H 1.1038 0.4844 0.2731 0.130 Uiso 0.888(4) 1 calc PR A 1
C2_6 C 0.9648(3) 0.4705(5) 0.21009(18) 0.0567(17) Uani 0.888(4) 1 d PU A 1
H2J_6 H 0.9217 0.4323 0.1905 0.085 Uiso 0.888(4) 1 calc PR A 1
H2K_6 H 1.0011 0.4648 0.1939 0.085 Uiso 0.888(4) 1 calc PR A 1
H2L_6 H 0.9542 0.5493 0.2136 0.085 Uiso 0.888(4) 1 calc PR A 1
S4B_6 S 1.0104(13) 0.513(2) 0.2768(9) 0.145(10) Uiso 0.112(4) 1 d PDU A 2
O1B_6 O 0.9427(16) 0.470(3) 0.2839(17) 0.034(12) Uiso 0.112(4) 1 d PDU A 2
C1B_6 C 1.0759(19) 0.414(4) 0.292(2) 0.068(18) Uiso 0.112(4) 1 d PDU A 2
H1BG_6 H 1.1032 0.4206 0.3263 0.102 Uiso 0.112(4) 1 calc PR A 2
H1BH_6 H 1.1074 0.4261 0.2720 0.102 Uiso 0.112(4) 1 calc PR A 2
H1BI_6 H 1.0548 0.3398 0.2850 0.102 Uiso 0.112(4) 1 calc PR A 2
C2B_6 C 0.997(4) 0.512(10) 0.2129(13) 1.0(3) Uiso 0.112(4) 1 d PDU A 2
H2BG_6 H 0.9565 0.5586 0.1962 1.463 Uiso 0.112(4) 1 calc PR A 2
H2BH_6 H 0.9886 0.4352 0.2006 1.463 Uiso 0.112(4) 1 calc PR A 2
H2BI_6 H 1.0397 0.5409 0.2069 1.463 Uiso 0.112(4) 1 calc PR A 2
S5_7 S 0.81399(8) 0.84895(15) 0.05087(5) 0.0476(6) Uani 0.819(4) 1 d PU B 1
O1_7 O 0.8696(2) 0.8235(3) 0.09784(13) 0.0624(14) Uani 0.819(4) 1 d PU B 1
C1_7 C 0.8334(6) 0.7677(7) 0.0068(3) 0.066(3) Uani 0.819(4) 1 d PU B 1
H1O_7 H 0.8206 0.6900 0.0101 0.100 Uiso 0.819(4) 1 calc PR B 1
H1P_7 H 0.8842 0.7724 0.0112 0.100 Uiso 0.819(4) 1 calc PR B 1
H1Q_7 H 0.8064 0.7951 -0.0257 0.100 Uiso 0.819(4) 1 calc PR B 1
C2_7 C 0.8360(3) 0.9825(5) 0.0310(2) 0.0592(18) Uani 0.819(4) 1 d PU B 1
H2M_7 H 0.8285 1.0411 0.0524 0.089 Uiso 0.819(4) 1 calc PR B 1
H2N_7 H 0.8057 0.9966 -0.0025 0.089 Uiso 0.819(4) 1 calc PR B 1
H2O_7 H 0.8857 0.9824 0.0322 0.089 Uiso 0.819(4) 1 calc PR B 1
S5B_7 S 0.8687(5) 0.9016(8) 0.0347(3) 0.074(3) Uiso 0.181(4) 1 d PDU B 2
O5B_7 O 0.9286(8) 0.8881(15) 0.0823(6) 0.064(6) Uiso 0.181(4) 1 d PDU B 2
C1B_7 C 0.855(3) 0.782(3) 0.0007(17) 0.10(3) Uiso 0.181(4) 1 d PDU B 2
H1BA_7 H 0.8986 0.7596 -0.0050 0.149 Uiso 0.181(4) 1 calc PR B 2
H1BB_7 H 0.8178 0.7952 -0.0306 0.149 Uiso 0.181(4) 1 calc PR B 2
H1BC_7 H 0.8392 0.7224 0.0183 0.149 Uiso 0.181(4) 1 calc PR B 2
C2B_7 C 0.7869(14) 0.898(5) 0.0473(17) 0.18(3) Uiso 0.181(4) 1 d PDU B 2
H2BA_7 H 0.7790 0.9694 0.0610 0.268 Uiso 0.181(4) 1 calc PR B 2
H2BB_7 H 0.7884 0.8382 0.0709 0.268 Uiso 0.181(4) 1 calc PR B 2
H2BC_7 H 0.7482 0.8832 0.0171 0.268 Uiso 0.181(4) 1 calc PR B 2
S6_8 S 0.33005(8) 0.86823(13) 0.05934(6) 0.0548(6) Uani 0.865(4) 1 d PU C 1
O1_8 O 0.3795(2) 0.8288(3) 0.10657(13) 0.0631(13) Uani 0.865(4) 1 d PU C 1
C1_8 C 0.3548(6) 0.7981(8) 0.0145(3) 0.097(4) Uani 0.865(4) 1 d PU C 1
H1R_8 H 0.3416 0.7193 0.0141 0.146 Uiso 0.865(4) 1 calc PR C 1
H1S_8 H 0.4061 0.8043 0.0215 0.146 Uiso 0.865(4) 1 calc PR C 1
H1T_8 H 0.3305 0.8314 -0.0174 0.146 Uiso 0.865(4) 1 calc PR C 1
C2_8 C 0.3578(4) 1.0062(5) 0.0499(3) 0.094(3) Uani 0.865(4) 1 d PU C 1
H2P_8 H 0.3478 1.0574 0.0733 0.142 Uiso 0.865(4) 1 calc PR C 1
H2Q_8 H 0.3319 1.0305 0.0166 0.142 Uiso 0.865(4) 1 calc PR C 1
H2R_8 H 0.4087 1.0061 0.0546 0.142 Uiso 0.865(4) 1 calc PR C 1
S6B_8 S 0.3710(10) 0.9289(16) 0.0411(7) 0.130(8) Uiso 0.135(4) 1 d PDU C 2
O6B_8 O 0.4229(15) 0.898(3) 0.0905(10) 0.119(13) Uiso 0.135(4) 1 d PDU C 2
C1B_8 C 0.365(3) 0.815(4) 0.0028(18) 0.08(3) Uiso 0.135(4) 1 d PDU C 2
H1BD_8 H 0.4092 0.8067 -0.0045 0.121 Uiso 0.135(4) 1 calc PR C 2
H1BE_8 H 0.3258 0.8270 -0.0275 0.121 Uiso 0.135(4) 1 calc PR C 2
H1BF_8 H 0.3557 0.7474 0.0189 0.121 Uiso 0.135(4) 1 calc PR C 2
C2B_8 C 0.2828(14) 0.909(4) 0.0447(17) 0.104(18) Uiso 0.135(4) 1 d PDU C 2
H2BD_8 H 0.2726 0.9667 0.0654 0.156 Uiso 0.135(4) 1 calc PR C 2
H2BE_8 H 0.2797 0.8352 0.0587 0.156 Uiso 0.135(4) 1 calc PR C 2
H2BF_8 H 0.2482 0.9134 0.0120 0.156 Uiso 0.135(4) 1 calc PR C 2

loop_
_atom_site_aniso_label
_atom_site_aniso_U_11
_atom_site_aniso_U_22
_atom_site_aniso_U_33
_atom_site_aniso_U_23
_atom_site_aniso_U_13
_atom_site_aniso_U_12
O1_1 0.0421(19) 0.0300(18) 0.066(2) 0.0002(15) 0.0324(17) 0.0082(14)
C1_1 0.024(2) 0.024(2) 0.028(2) 0.0021(18) 0.0040(18) 0.0080(18)
N1_1 0.034(2) 0.0185(18) 0.036(2) 0.0039(15) 0.0158(16) 0.0028(15)
C2_1 0.028(2) 0.017(2) 0.026(2) 0.0000(17) 0.0056(18) 0.0019(17)
C3_1 0.033(2) 0.019(2) 0.027(2) 0.0005(17) -0.0031(19) 0.0030(18)
C4_1 0.030(2) 0.017(2) 0.026(2) 0.0005(17) 0.0057(18) -0.0015(17)
O5_1 0.0394(17) 0.0261(17) 0.0353(17) 0.0041(13) 0.0007(14) 0.0122(13)
C5_1 0.037(2) 0.024(2) 0.025(2) 0.0058(18) 0.0082(19) 0.0013(19)
C6_1 0.046(3) 0.035(3) 0.043(3) 0.002(2) 0.001(2) 0.018(2)
C7_1 0.039(3) 0.021(2) 0.039(3) -0.0014(19) 0.014(2) 0.0056(19)
C8_1 0.041(3) 0.022(2) 0.035(3) -0.0048(19) 0.012(2) -0.0023(19)
C9_1 0.035(2) 0.024(2) 0.028(2) -0.0053(18) 0.0002(19) -0.0022(19)
N10_1 0.070(3) 0.046(3) 0.056(3) -0.010(2) -0.008(2) 0.009(2)
C10_1 0.044(3) 0.025(2) 0.035(3) -0.010(2) 0.007(2) -0.001(2)
C11_1 0.023(2) 0.022(2) 0.027(2) -0.0028(17) 0.0033(18) -0.0001(17)
C12_1 0.029(2) 0.022(2) 0.036(3) -0.0006(18) -0.0006(19) 0.0024(18)
C13_1 0.020(2) 0.018(2) 0.026(2) -0.0012(16) 0.0062(17) -0.0001(16)
C14_1 0.023(2) 0.020(2) 0.025(2) 0.0003(17) 0.0022(17) 0.0017(17)
C15_1 0.025(2) 0.016(2) 0.025(2) 0.0008(16) 0.0064(18) 0.0001(17)
O16_1 0.0428(18) 0.0225(16) 0.0276(16) -0.0067(12) 0.0019(14) -0.0011(13)
C16_1 0.027(2) 0.023(2) 0.022(2) -0.0012(17) 0.0032(18) 0.0005(18)
C17_1 0.065(3) 0.024(3) 0.039(3) -0.010(2) 0.003(2) 0.000(2)
C18_1 0.037(2) 0.021(2) 0.032(2) -0.0005(18) 0.012(2) 0.0100(19)
C19_1 0.029(2) 0.020(2) 0.038(3) 0.0052(18) 0.009(2) 0.0104(18)
C20_1 0.025(2) 0.023(2) 0.023(2) 0.0021(17) 0.0054(17) 0.0016(17)
N21_1 0.035(2) 0.047(2) 0.031(2) 0.0019(19) 0.0064(18) 0.0024(19)
C21_1 0.026(2) 0.022(2) 0.032(3) 0.0038(19) 0.0128(19) 0.0081(18)
C22_1 0.026(2) 0.016(2) 0.022(2) 0.0004(16) 0.0104(17) 0.0026(16)
C23_1 0.029(2) 0.023(2) 0.025(2) -0.0028(17) 0.0020(18) 0.0009(18)
O24_1 0.0385(17) 0.0281(17) 0.0479(19) 0.0023(14) 0.0238(15) 0.0050(14)
C24_1 0.023(2) 0.023(2) 0.026(2) -0.0010(17) 0.0061(18) 0.0000(18)
N24_1 0.0221(17) 0.0174(17) 0.036(2) 0.0022(15) 0.0144(15) 0.0014(14)
O1_2 0.0409(18) 0.0360(18) 0.054(2) -0.0036(15) 0.0235(16) 0.0085(14)
N1_2 0.035(2) 0.0180(18) 0.033(2) 0.0034(15) 0.0173(16) -0.0007(15)
C1_2 0.024(2) 0.025(2) 0.028(2) -0.0011(18) 0.0071(18) 0.0061(18)
C2_2 0.024(2) 0.017(2) 0.028(2) -0.0027(17) 0.0032(18) 0.0057(17)
C3_2 0.033(2) 0.021(2) 0.027(2) -0.0015(17) -0.0014(19) 0.0035(18)
C4_2 0.027(2) 0.016(2) 0.025(2) -0.0004(16) 0.0049(18) -0.0061(17)
O5_2 0.0329(16) 0.0224(16) 0.0303(16) -0.0003(12) 0.0004(13) 0.0098(13)
C5_2 0.029(2) 0.026(2) 0.022(2) 0.0028(17) 0.0045(18) 0.0021(18)
C6_2 0.041(3) 0.027(3) 0.048(3) 0.001(2) -0.002(2) 0.019(2)
C7_2 0.035(2) 0.020(2) 0.036(3) 0.0005(18) 0.009(2) 0.0043(19)
C8_2 0.035(2) 0.022(2) 0.035(3) -0.0048(19) 0.010(2) -0.0011(19)
C9_2 0.026(2) 0.025(2) 0.031(2) -0.0060(18) 0.0031(18) -0.0045(18)
N10_2 0.062(3) 0.038(3) 0.055(3) -0.008(2) -0.006(2) 0.008(2)
C10_2 0.039(3) 0.023(2) 0.029(3) -0.0116(19) 0.006(2) -0.003(2)
C11_2 0.021(2) 0.016(2) 0.033(2) -0.0030(17) 0.0035(18) -0.0013(17)
C12_2 0.030(2) 0.024(2) 0.034(2) -0.0030(18) 0.0003(19) 0.0007(18)
C13_2 0.023(2) 0.015(2) 0.029(2) -0.0031(16) 0.0082(17) 0.0004(16)
C14_2 0.027(2) 0.019(2) 0.027(2) -0.0011(17) 0.0016(18) 0.0009(17)
C15_2 0.024(2) 0.016(2) 0.026(2) -0.0005(16) 0.0069(17) 0.0004(17)
O16_2 0.0445(18) 0.0209(16) 0.0299(17) -0.0070(12) -0.0057(14) 0.0049(13)
C16_2 0.030(2) 0.021(2) 0.025(2) -0.0012(17) 0.0033(19) 0.0044(18)
C17_2 0.058(3) 0.027(3) 0.032(3) -0.009(2) -0.004(2) 0.003(2)
C18_2 0.038(2) 0.024(2) 0.027(2) -0.0056(18) 0.0057(19) 0.0125(19)
C19_2 0.029(2) 0.027(2) 0.033(2) 0.0028(19) 0.0061(19) 0.0116(19)
C20_2 0.023(2) 0.019(2) 0.025(2) 0.0022(17) 0.0060(17) 0.0031(17)
C21_2 0.018(2) 0.020(2) 0.030(2) 0.0068(18) 0.0107(18) 0.0056(17)
N21_2 0.040(2) 0.037(2) 0.030(2) 0.0032(18) 0.0081(18) 0.0048(18)
C22_2 0.025(2) 0.013(2) 0.023(2) 0.0026(16) 0.0091(17) -0.0015(16)
C23_2 0.027(2) 0.018(2) 0.026(2) -0.0010(17) 0.0029(18) 0.0039(17)
N24_2 0.0228(18) 0.0170(17) 0.035(2) 0.0012(15) 0.0122(15) 0.0014(14)
O24_2 0.0347(17) 0.0305(17) 0.0451(19) 0.0018(14) 0.0231(15) 0.0055(14)
C24_2 0.022(2) 0.025(2) 0.025(2) 0.0027(18) 0.0049(18) 0.0015(18)
S1_3 0.0440(7) 0.0355(7) 0.0684(9) 0.0014(6) 0.0299(7) -0.0019(6)
O1_3 0.065(2) 0.039(2) 0.093(3) 0.0017(18) 0.058(2) -0.0083(17)
C1_3 0.045(3) 0.158(7) 0.089(4) 0.002(4) 0.019(3) 0.011(4)
C2_3 0.095(4) 0.046(3) 0.108(5) 0.016(3) 0.076(4) 0.026(3)
S2_4 0.0380(7) 0.0412(7) 0.0524(8) 0.0009(6) 0.0226(6) -0.0026(6)
O1_4 0.0322(17) 0.0389(19) 0.076(2) 0.0056(17) 0.0217(16) 0.0019(15)
C1_4 0.083(4) 0.163(7) 0.051(3) 0.026(4) 0.025(3) 0.072(4)
C2_4 0.058(3) 0.050(3) 0.084(4) -0.015(3) 0.045(3) -0.004(3)
S3_5 0.0398(7) 0.0593(9) 0.0507(8) 0.0044(7) 0.0148(6) 0.0074(6)
O1_5 0.0291(17) 0.049(2) 0.059(2) -0.0169(16) 0.0153(16) -0.0048(14)
C1_5 0.053(3) 0.067(4) 0.071(4) -0.018(3) 0.020(3) 0.019(3)
C2_5 0.034(3) 0.064(4) 0.084(4) -0.030(3) 0.005(3) -0.008(3)
S4_6 0.0511(10) 0.0314(9) 0.0691(11) 0.0097(7) 0.0399(8) 0.0112(7)
O1_6 0.063(3) 0.029(3) 0.080(4) -0.005(3) 0.054(3) -0.002(2)
C1_6 0.043(4) 0.112(7) 0.093(5) 0.043(5) 0.004(3) -0.007(4)
C2_6 0.047(3) 0.072(4) 0.060(4) 0.017(3) 0.029(3) 0.020(3)
S5_7 0.0389(10) 0.0622(12) 0.0394(10) 0.0127(8) 0.0093(7) 0.0107(9)
O1_7 0.068(3) 0.077(3) 0.032(2) 0.013(2) 0.001(2) 0.029(2)
C1_7 0.089(7) 0.059(5) 0.039(4) -0.005(3) 0.002(5) 0.019(5)
C2_7 0.071(5) 0.039(4) 0.063(4) 0.002(3) 0.016(4) 0.009(4)
S6_8 0.0408(10) 0.0640(12) 0.0609(11) 0.0251(8) 0.0178(8) 0.0111(8)
O1_8 0.059(3) 0.083(3) 0.046(2) 0.019(2) 0.015(2) 0.033(2)
C1_8 0.139(9) 0.080(6) 0.051(5) 0.002(5) 0.000(5) 0.034(5)
C2_8 0.106(6) 0.033(4) 0.156(8) 0.016(4) 0.058(6) 0.011(4)

loop_
_atom_type_symbol
_atom_type_description
_atom_type_scat_dispersion_real
_atom_type_scat_dispersion_imag
_atom_type_scat_source
C C 0.0033 0.0016 'International Tables Vol C Tables 4.2.6.8 and 6.1.1.4'
H H 0.0000 0.0000 'International Tables Vol C Tables 4.2.6.8 and 6.1.1.4'
N N 0.0061 0.0033 'International Tables Vol C Tables 4.2.6.8 and 6.1.1.4'
O O 0.0106 0.0060 'International Tables Vol C Tables 4.2.6.8 and 6.1.1.4'
S S 0.1246 0.1234 'International Tables Vol C Tables 4.2.6.8 and 6.1.1.4'

loop_
_geom_angle_atom_site_label_1
_geom_angle_atom_site_label_2
_geom_angle_atom_site_label_3
_geom_angle
O1_1 C1_1 N24_1 120.7(4)
O1_1 C1_1 C2_1 120.3(3)
N24_1 C1_1 C2_1 118.9(3)
C24_1 N1_1 C2_1 127.3(3)
C24_1 N1_1 H1A_1 116.3
C2_1 N1_1 H1A_1 116.3
N1_1 C2_1 C1_1 111.2(3)
N1_1 C2_1 C3_1 110.7(3)
C1_1 C2_1 C3_1 108.8(3)
N1_1 C2_1 C12_1 111.0(3)
C1_1 C2_1 C12_1 109.5(3)
C3_1 C2_1 C12_1 105.5(3)
C4_1 C3_1 C2_1 104.3(3)
C4_1 C3_1 H3A_1 110.9
C2_1 C3_1 H3A_1 110.9
C4_1 C3_1 H3B_1 110.9
C2_1 C3_1 H3B_1 110.9
H3A_1 C3_1 H3B_1 108.9
C11_1 C4_1 C5_1 120.6(3)
C11_1 C4_1 C3_1 111.8(3)
C5_1 C4_1 C3_1 127.6(3)
C5_1 O5_1 C6_1 116.9(3)
O5_1 C5_1 C4_1 115.8(3)
O5_1 C5_1 C7_1 125.1(4)
C4_1 C5_1 C7_1 119.0(4)
O5_1 C6_1 H6A_1 109.5
O5_1 C6_1 H6B_1 109.5
H6A_1 C6_1 H6B_1 109.5
O5_1 C6_1 H6C_1 109.5
H6A_1 C6_1 H6C_1 109.5
H6B_1 C6_1 H6C_1 109.5
C8_1 C7_1 C5_1 120.1(4)
C8_1 C7_1 H7A_1 120.0
C5_1 C7_1 H7A_1 120.0
C7_1 C8_1 C9_1 121.3(4)
C7_1 C8_1 H8A_1 119.3
C9_1 C8_1 H8A_1 119.3
C8_1 C9_1 C11_1 118.5(3)
C8_1 C9_1 C10_1 120.7(4)
C11_1 C9_1 C10_1 120.8(4)
N10_1 C10_1 C9_1 179.1(6)
C4_1 C11_1 C9_1 120.4(3)
C4_1 C11_1 C12_1 111.3(3)
C9_1 C11_1 C12_1 128.2(3)
C11_1 C12_1 C2_1 104.3(3)
C11_1 C12_1 H12A_1 110.9
C2_1 C12_1 H12A_1 110.9
C11_1 C12_1 H12B_1 110.9
C2_1 C12_1 H12B_1 110.9
H12A_1 C12_1 H12B_1 108.9
N24_1 C13_1 C24_1 111.8(3)
N24_1 C13_1 C23_1 111.3(3)
C24_1 C13_1 C23_1 109.1(3)
N24_1 C13_1 C14_1 110.5(3)
C24_1 C13_1 C14_1 108.8(3)
C23_1 C13_1 C14_1 105.2(3)
C15_1 C14_1 C13_1 104.0(3)
C15_1 C14_1 H14A_1 111.0
C13_1 C14_1 H14A_1 111.0
C15_1 C14_1 H14B_1 111.0
C13_1 C14_1 H14B_1 111.0
H14A_1 C14_1 H14B_1 109.0
C22_1 C15_1 C16_1 120.5(3)
C22_1 C15_1 C14_1 112.0(3)
C16_1 C15_1 C14_1 127.5(3)
C16_1 O16_1 C17_1 117.5(3)
O16_1 C16_1 C18_1 124.9(3)
O16_1 C16_1 C15_1 115.4(3)
C18_1 C16_1 C15_1 119.6(3)
O16_1 C17_1 H17A_1 109.5
O16_1 C17_1 H17B_1 109.5
H17A_1 C17_1 H17B_1 109.5
O16_1 C17_1 H17C_1 109.5
H17A_1 C17_1 H17C_1 109.5
H17B_1 C17_1 H17C_1 109.5
C19_1 C18_1 C16_1 119.9(4)
C19_1 C18_1 H18A_1 120.0
C16_1 C18_1 H18A_1 120.0
C18_1 C19_1 C20_1 120.5(3)
C18_1 C19_1 H19A_1 119.8
C20_1 C19_1 H19A_1 119.7
C22_1 C20_1 C19_1 119.1(3)
C22_1 C20_1 C21_1 120.2(3)
C19_1 C20_1 C21_1 120.7(3)
N21_1 C21_1 C20_1 177.9(4)
C15_1 C22_1 C20_1 120.4(3)
C15_1 C22_1 C23_1 111.1(3)
C20_1 C22_1 C23_1 128.5(3)
C22_1 C23_1 C13_1 104.4(3)
C22_1 C23_1 H23A_1 110.9
C13_1 C23_1 H23A_1 110.9
C22_1 C23_1 H23B_1 110.9
C13_1 C23_1 H23B_1 110.9
H23A_1 C23_1 H23B_1 108.9
O24_1 C24_1 N1_1 122.4(4)
O24_1 C24_1 C13_1 119.0(3)
N1_1 C24_1 C13_1 118.6(3)
C1_1 N24_1 C13_1 127.8(3)
C1_1 N24_1 H24A_1 116.1
C13_1 N24_1 H24A_1 116.1
C24_2 N1_2 C2_2 127.4(3)
C24_2 N1_2 H1B_2 116.3
C2_2 N1_2 H1B_2 116.3
O1_2 C1_2 N24_2 121.3(4)
O1_2 C1_2 C2_2 119.7(3)
N24_2 C1_2 C2_2 119.0(3)
N1_2 C2_2 C1_2 111.3(3)
N1_2 C2_2 C12_2 110.3(3)
C1_2 C2_2 C12_2 110.1(3)
N1_2 C2_2 C3_2 110.3(3)
C1_2 C2_2 C3_2 108.9(3)
C12_2 C2_2 C3_2 105.8(3)
C4_2 C3_2 C2_2 104.2(3)
C4_2 C3_2 H3C_2 110.9
C2_2 C3_2 H3C_2 110.9
C4_2 C3_2 H3D_2 110.9
C2_2 C3_2 H3D_2 110.9
H3C_2 C3_2 H3D_2 108.9
C11_2 C4_2 C5_2 120.2(3)
C11_2 C4_2 C3_2 111.7(3)
C5_2 C4_2 C3_2 128.1(3)
C5_2 O5_2 C6_2 116.4(3)
O5_2 C5_2 C7_2 125.1(3)
O5_2 C5_2 C4_2 115.3(3)
C7_2 C5_2 C4_2 119.6(3)
O5_2 C6_2 H6D_2 109.5
O5_2 C6_2 H6E_2 109.5
H6D_2 C6_2 H6E_2 109.5
O5_2 C6_2 H6F_2 109.5
H6D_2 C6_2 H6F_2 109.5
H6E_2 C6_2 H6F_2 109.5
C8_2 C7_2 C5_2 119.8(4)
C8_2 C7_2 H7B_2 120.1
C5_2 C7_2 H7B_2 120.1
C7_2 C8_2 C9_2 121.4(4)
C7_2 C8_2 H8B_2 119.3
C9_2 C8_2 H8B_2 119.3
C8_2 C9_2 C11_2 118.3(3)
C8_2 C9_2 C10_2 121.4(3)
C11_2 C9_2 C10_2 120.3(3)
N10_2 C10_2 C9_2 177.0(5)
C4_2 C11_2 C9_2 120.6(3)
C4_2 C11_2 C12_2 111.8(3)
C9_2 C11_2 C12_2 127.5(3)
C11_2 C12_2 C2_2 104.6(3)
C11_2 C12_2 H12C_2 110.8
C2_2 C12_2 H12C_2 110.8
C11_2 C12_2 H12D_2 110.8
C2_2 C12_2 H12D_2 110.8
H12C_2 C12_2 H12D_2 108.9
N24_2 C13_2 C24_2 111.6(3)
N24_2 C13_2 C23_2 110.8(3)
C24_2 C13_2 C23_2 109.5(3)
N24_2 C13_2 C14_2 110.6(3)
C24_2 C13_2 C14_2 109.1(3)
C23_2 C13_2 C14_2 105.1(3)
C15_2 C14_2 C13_2 103.9(3)
C15_2 C14_2 H14C_2 111.0
C13_2 C14_2 H14C_2 111.0
C15_2 C14_2 H14D_2 111.0
C13_2 C14_2 H14D_2 111.0
H14C_2 C14_2 H14D_2 109.0
C22_2 C15_2 C16_2 120.1(3)
C22_2 C15_2 C14_2 112.0(3)
C16_2 C15_2 C14_2 127.8(3)
C16_2 O16_2 C17_2 117.0(3)
O16_2 C16_2 C18_2 124.5(3)
O16_2 C16_2 C15_2 115.8(3)
C18_2 C16_2 C15_2 119.7(3)
O16_2 C17_2 H17D_2 109.5
O16_2 C17_2 H17E_2 109.5
H17D_2 C17_2 H17E_2 109.5
O16_2 C17_2 H17F_2 109.5
H17D_2 C17_2 H17F_2 109.5
H17E_2 C17_2 H17F_2 109.5
C19_2 C18_2 C16_2 120.1(4)
C19_2 C18_2 H18B_2 120.0
C16_2 C18_2 H18B_2 120.0
C18_2 C19_2 C20_2 120.9(3)
C18_2 C19_2 H19B_2 119.6
C20_2 C19_2 H19B_2 119.6
C22_2 C20_2 C19_2 118.7(3)
C22_2 C20_2 C21_2 121.0(3)
C19_2 C20_2 C21_2 120.4(3)
N21_2 C21_2 C20_2 177.6(4)
C15_2 C22_2 C20_2 120.6(3)
C15_2 C22_2 C23_2 110.6(3)
C20_2 C22_2 C23_2 128.7(3)
C22_2 C23_2 C13_2 104.2(3)
C22_2 C23_2 H23C_2 110.9
C13_2 C23_2 H23C_2 110.9
C22_2 C23_2 H23D_2 110.9
C13_2 C23_2 H23D_2 110.9
H23C_2 C23_2 H23D_2 108.9
C1_2 N24_2 C13_2 128.0(3)
C1_2 N24_2 H24B_2 116.0
C13_2 N24_2 H24B_2 116.0
O24_2 C24_2 N1_2 121.8(4)
O24_2 C24_2 C13_2 119.4(3)
N1_2 C24_2 C13_2 118.8(3)
O1_3 S1_3 C2_3 106.8(2)
O1_3 S1_3 C1_3 104.8(2)
C2_3 S1_3 C1_3 97.0(3)
S1_3 C1_3 H1C_3 109.5
S1_3 C1_3 H1D_3 109.5
H1C_3 C1_3 H1D_3 109.5
S1_3 C1_3 H1E_3 109.5
H1C_3 C1_3 H1E_3 109.5
H1D_3 C1_3 H1E_3 109.5
S1_3 C2_3 H2A_3 109.5
S1_3 C2_3 H2B_3 109.5
H2A_3 C2_3 H2B_3 109.5
S1_3 C2_3 H2C_3 109.5
H2A_3 C2_3 H2C_3 109.5
H2B_3 C2_3 H2C_3 109.5
O1_4 S2_4 C1_4 106.2(2)
O1_4 S2_4 C2_4 106.1(2)
C1_4 S2_4 C2_4 96.2(3)
S2_4 C1_4 H1F_4 109.5
S2_4 C1_4 H1G_4 109.5
H1F_4 C1_4 H1G_4 109.5
S2_4 C1_4 H1H_4 109.5
H1F_4 C1_4 H1H_4 109.5
H1G_4 C1_4 H1H_4 109.5
S2_4 C2_4 H2D_4 109.5
S2_4 C2_4 H2E_4 109.5
H2D_4 C2_4 H2E_4 109.5
S2_4 C2_4 H2F_4 109.5
H2D_4 C2_4 H2F_4 109.5
H2E_4 C2_4 H2F_4 109.5
O1_5 S3_5 C1_5 106.6(2)
O1_5 S3_5 C2_5 106.4(2)
C1_5 S3_5 C2_5 97.3(2)
S3_5 C1_5 H1I_5 109.5
S3_5 C1_5 H1J_5 109.5
H1I_5 C1_5 H1J_5 109.5
S3_5 C1_5 H1K_5 109.5
H1I_5 C1_5 H1K_5 109.5
H1J_5 C1_5 H1K_5 109.5
S3_5 C2_5 H2G_5 109.5
S3_5 C2_5 H2H_5 109.5
H2G_5 C2_5 H2H_5 109.5
S3_5 C2_5 H2I_5 109.5
H2G_5 C2_5 H2I_5 109.5
H2H_5 C2_5 H2I_5 109.5
O1_6 S4_6 C2_6 106.8(3)
O1_6 S4_6 C1_6 106.2(4)
C2_6 S4_6 C1_6 98.0(3)
S4_6 C1_6 H1L_6 109.5
S4_6 C1_6 H1M_6 109.5
H1L_6 C1_6 H1M_6 109.5
S4_6 C1_6 H1N_6 109.5
H1L_6 C1_6 H1N_6 109.5
H1M_6 C1_6 H1N_6 109.5
S4_6 C2_6 H2J_6 109.5
S4_6 C2_6 H2K_6 109.5
H2J_6 C2_6 H2K_6 109.5
S4_6 C2_6 H2L_6 109.5
H2J_6 C2_6 H2L_6 109.5
H2K_6 C2_6 H2L_6 109.5
O1B_6 S4B_6 C1B_6 112(2)
O1B_6 S4B_6 C2B_6 107(2)
C1B_6 S4B_6 C2B_6 96(2)
S4B_6 C1B_6 H1BG_6 109.5
S4B_6 C1B_6 H1BH_6 109.5
H1BG_6 C1B_6 H1BH_6 109.5
S4B_6 C1B_6 H1BI_6 109.5
H1BG_6 C1B_6 H1BI_6 109.5
H1BH_6 C1B_6 H1BI_6 109.5
S4B_6 C2B_6 H2BG_6 109.5
S4B_6 C2B_6 H2BH_6 109.5
H2BG_6 C2B_6 H2BH_6 109.5
S4B_6 C2B_6 H2BI_6 109.5
H2BG_6 C2B_6 H2BI_6 109.5
H2BH_6 C2B_6 H2BI_6 109.5
O1_7 S5_7 C1_7 106.3(3)
O1_7 S5_7 C2_7 106.7(3)
C1_7 S5_7 C2_7 97.4(5)
S5_7 C1_7 H1O_7 109.5
S5_7 C1_7 H1P_7 109.5
H1O_7 C1_7 H1P_7 109.5
S5_7 C1_7 H1Q_7 109.5
H1O_7 C1_7 H1Q_7 109.5
H1P_7 C1_7 H1Q_7 109.5
S5_7 C2_7 H2M_7 109.5
S5_7 C2_7 H2N_7 109.5
H2M_7 C2_7 H2N_7 109.5
S5_7 C2_7 H2O_7 109.5
H2M_7 C2_7 H2O_7 109.5
H2N_7 C2_7 H2O_7 109.5
O5B_7 S5B_7 C1B_7 111.7(18)
O5B_7 S5B_7 C2B_7 108.6(17)
C1B_7 S5B_7 C2B_7 95.8(17)
S5B_7 C1B_7 H1BA_7 109.5
S5B_7 C1B_7 H1BB_7 109.5
H1BA_7 C1B_7 H1BB_7 109.5
S5B_7 C1B_7 H1BC_7 109.5
H1BA_7 C1B_7 H1BC_7 109.5
H1BB_7 C1B_7 H1BC_7 109.5
S5B_7 C2B_7 H2BA_7 109.5
S5B_7 C2B_7 H2BB_7 109.5
H2BA_7 C2B_7 H2BB_7 109.5
S5B_7 C2B_7 H2BC_7 109.5
H2BA_7 C2B_7 H2BC_7 109.5
H2BB_7 C2B_7 H2BC_7 109.5
O1_8 S6_8 C1_8 105.7(4)
O1_8 S6_8 C2_8 106.7(3)
C1_8 S6_8 C2_8 99.1(5)
S6_8 C1_8 H1R_8 109.5
S6_8 C1_8 H1S_8 109.5
H1R_8 C1_8 H1S_8 109.5
S6_8 C1_8 H1T_8 109.5
H1R_8 C1_8 H1T_8 109.5
H1S_8 C1_8 H1T_8 109.5
S6_8 C2_8 H2P_8 109.5
S6_8 C2_8 H2Q_8 109.5
H2P_8 C2_8 H2Q_8 109.5
S6_8 C2_8 H2R_8 109.5
H2P_8 C2_8 H2R_8 109.5
H2Q_8 C2_8 H2R_8 109.5
O6B_8 S6B_8 C1B_8 107(2)
O6B_8 S6B_8 C2B_8 107.3(18)
C1B_8 S6B_8 C2B_8 93.3(18)
S6B_8 C1B_8 H1BD_8 109.5
S6B_8 C1B_8 H1BE_8 109.5
H1BD_8 C1B_8 H1BE_8 109.5
S6B_8 C1B_8 H1BF_8 109.5
H1BD_8 C1B_8 H1BF_8 109.5
H1BE_8 C1B_8 H1BF_8 109.5
S6B_8 C2B_8 H2BD_8 109.5
S6B_8 C2B_8 H2BE_8 109.5
H2BD_8 C2B_8 H2BE_8 109.5
S6B_8 C2B_8 H2BF_8 109.5
H2BD_8 C2B_8 H2BF_8 109.5
H2BE_8 C2B_8 H2BF_8 109.5

loop_
_geom_bond_atom_site_label_1
_geom_bond_atom_site_label_2
_geom_bond_distance
O1_1 C1_1 1.237(4)
C1_1 N24_1 1.330(4)
C1_1 C2_1 1.507(5)
N1_1 C24_1 1.328(4)
N1_1 C2_1 1.456(4)
N1_1 H1A_1 0.8800
C2_1 C3_1 1.551(5)
C2_1 C12_1 1.565(5)
C3_1 C4_1 1.501(5)
C3_1 H3A_1 0.9900
C3_1 H3B_1 0.9900
C4_1 C11_1 1.380(5)
C4_1 C5_1 1.397(5)
O5_1 C5_1 1.363(4)
O5_1 C6_1 1.436(4)
C5_1 C7_1 1.399(5)
C6_1 H6A_1 0.9800
C6_1 H6B_1 0.9800
C6_1 H6C_1 0.9800
C7_1 C8_1 1.373(5)
C7_1 H7A_1 0.9500
C8_1 C9_1 1.397(5)
C8_1 H8A_1 0.9500
C9_1 C11_1 1.399(5)
C9_1 C10_1 1.455(6)
N10_1 C10_1 1.093(5)
C11_1 C12_1 1.496(5)
C12_1 H12A_1 0.9900
C12_1 H12B_1 0.9900
C13_1 N24_1 1.460(4)
C13_1 C24_1 1.512(5)
C13_1 C23_1 1.553(5)
C13_1 C14_1 1.563(5)
C14_1 C15_1 1.494(5)
C14_1 H14A_1 0.9900
C14_1 H14B_1 0.9900
C15_1 C22_1 1.375(5)
C15_1 C16_1 1.395(5)
O16_1 C16_1 1.357(4)
O16_1 C17_1 1.433(4)
C16_1 C18_1 1.391(5)
C17_1 H17A_1 0.9800
C17_1 H17B_1 0.9800
C17_1 H17C_1 0.9800
C18_1 C19_1 1.384(5)
C18_1 H18A_1 0.9500
C19_1 C20_1 1.399(5)
C19_1 H19A_1 0.9500
C20_1 C22_1 1.395(5)
C20_1 C21_1 1.459(5)
N21_1 C21_1 1.124(4)
C22_1 C23_1 1.501(5)
C23_1 H23A_1 0.9900
C23_1 H23B_1 0.9900
O24_1 C24_1 1.240(4)
N24_1 H24A_1 0.8800
O1_2 C1_2 1.234(4)
N1_2 C24_2 1.324(4)
N1_2 C2_2 1.471(4)
N1_2 H1B_2 0.8800
C1_2 N24_2 1.328(4)
C1_2 C2_2 1.502(5)
C2_2 C12_2 1.560(5)
C2_2 C3_2 1.561(5)
C3_2 C4_2 1.503(5)
C3_2 H3C_2 0.9900
C3_2 H3D_2 0.9900
C4_2 C11_2 1.379(5)
C4_2 C5_2 1.393(5)
O5_2 C5_2 1.366(4)
O5_2 C6_2 1.438(4)
C5_2 C7_2 1.388(5)
C6_2 H6D_2 0.9800
C6_2 H6E_2 0.9800
C6_2 H6F_2 0.9800
C7_2 C8_2 1.377(5)
C7_2 H7B_2 0.9500
C8_2 C9_2 1.392(5)
C8_2 H8B_2 0.9500
C9_2 C11_2 1.400(5)
C9_2 C10_2 1.453(5)
N10_2 C10_2 1.096(5)
C11_2 C12_2 1.493(5)
C12_2 H12C_2 0.9900
C12_2 H12D_2 0.9900
C13_2 N24_2 1.462(4)
C13_2 C24_2 1.511(5)
C13_2 C23_2 1.556(5)
C13_2 C14_2 1.556(5)
C14_2 C15_2 1.499(5)
C14_2 H14C_2 0.9900
C14_2 H14D_2 0.9900
C15_2 C22_2 1.380(5)
C15_2 C16_2 1.396(5)
O16_2 C16_2 1.370(4)
O16_2 C17_2 1.431(4)
C16_2 C18_2 1.387(5)
C17_2 H17D_2 0.9800
C17_2 H17E_2 0.9800
C17_2 H17F_2 0.9800
C18_2 C19_2 1.378(5)
C18_2 H18B_2 0.9500
C19_2 C20_2 1.398(5)
C19_2 H19B_2 0.9500
C20_2 C22_2 1.396(5)
C20_2 C21_2 1.447(5)
C21_2 N21_2 1.119(4)
C22_2 C23_2 1.506(5)
C23_2 H23C_2 0.9900
C23_2 H23D_2 0.9900
N24_2 H24B_2 0.8800
O24_2 C24_2 1.236(4)
S1_3 O1_3 1.499(3)
S1_3 C2_3 1.748(4)
S1_3 C1_3 1.789(5)
C1_3 H1C_3 0.9800
C1_3 H1D_3 0.9800
C1_3 H1E_3 0.9800
C2_3 H2A_3 0.9800
C2_3 H2B_3 0.9800
C2_3 H2C_3 0.9800
S2_4 O1_4 1.490(3)
S2_4 C1_4 1.757(5)
S2_4 C2_4 1.764(4)
C1_4 H1F_4 0.9800
C1_4 H1G_4 0.9800
C1_4 H1H_4 0.9800
C2_4 H2D_4 0.9800
C2_4 H2E_4 0.9800
C2_4 H2F_4 0.9800
S3_5 O1_5 1.512(3)
S3_5 C1_5 1.751(4)
S3_5 C2_5 1.768(5)
C1_5 H1I_5 0.9800
C1_5 H1J_5 0.9800
C1_5 H1K_5 0.9800
C2_5 H2G_5 0.9800
C2_5 H2H_5 0.9800
C2_5 H2I_5 0.9800
S4_6 O1_6 1.493(5)
S4_6 C2_6 1.768(5)
S4_6 C1_6 1.770(6)
C1_6 H1L_6 0.9800
C1_6 H1M_6 0.9800
C1_6 H1N_6 0.9800
C2_6 H2J_6 0.9800
C2_6 H2K_6 0.9800
C2_6 H2L_6 0.9800
S4B_6 O1B_6 1.516(17)
S4B_6 C1B_6 1.710(19)
S4B_6 C2B_6 1.78(2)
C1B_6 H1BG_6 0.9800
C1B_6 H1BH_6 0.9800
C1B_6 H1BI_6 0.9800
C2B_6 H2BG_6 0.9800
C2B_6 H2BH_6 0.9800
C2B_6 H2BI_6 0.9800
S5_7 O1_7 1.487(4)
S5_7 C1_7 1.744(8)
S5_7 C2_7 1.803(6)
C1_7 H1O_7 0.9800
C1_7 H1P_7 0.9800
C1_7 H1Q_7 0.9800
C2_7 H2M_7 0.9800
C2_7 H2N_7 0.9800
C2_7 H2O_7 0.9800
S5B_7 O5B_7 1.516(14)
S5B_7 C1B_7 1.713(19)
S5B_7 C2B_7 1.780(18)
C1B_7 H1BA_7 0.9800
C1B_7 H1BB_7 0.9800
C1B_7 H1BC_7 0.9800
C2B_7 H2BA_7 0.9800
C2B_7 H2BB_7 0.9800
C2B_7 H2BC_7 0.9800
S6_8 O1_8 1.485(4)
S6_8 C1_8 1.745(8)
S6_8 C2_8 1.792(6)
C1_8 H1R_8 0.9800
C1_8 H1S_8 0.9800
C1_8 H1T_8 0.9800
C2_8 H2P_8 0.9800
C2_8 H2Q_8 0.9800
C2_8 H2R_8 0.9800
S6B_8 O6B_8 1.518(17)
S6B_8 C1B_8 1.738(19)
S6B_8 C2B_8 1.809(19)
C1B_8 H1BD_8 0.9800
C1B_8 H1BE_8 0.9800
C1B_8 H1BF_8 0.9800
C2B_8 H2BD_8 0.9800
C2B_8 H2BE_8 0.9800
C2B_8 H2BF_8 0.9800

loop_
_geom_hbond_atom_site_label_D
_geom_hbond_atom_site_label_H
_geom_hbond_atom_site_label_A
_geom_hbond_distance_DH
_geom_hbond_distance_HA
_geom_hbond_distance_DA
_geom_hbond_angle_DHA
_geom_hbond_site_symmetry_A
N1_1 H1A_1 O1_5 0.88 2.03 2.855(4) 155.5 2
N24_1 H24A_1 O1_4 0.88 1.97 2.829(4) 166.1 1_565
N1_2 H1B_2 O1B_6 0.88 1.84 2.71(4) 171.0 2_655
N1_2 H1B_2 O1_6 0.88 1.98 2.813(6) 157.6 2_655
N24_2 H24B_2 O1_3 0.88 1.98 2.840(4) 166.5 1_565

loop_
_geom_torsion_atom_site_label_1
_geom_torsion_atom_site_label_2
_geom_torsion_atom_site_label_3
_geom_torsion_atom_site_label_4
_geom_torsion
C24_1 N1_1 C2_1 C1_1 23.9(5)
C24_1 N1_1 C2_1 C3_1 144.9(4)
C24_1 N1_1 C2_1 C12_1 -98.3(4)
O1_1 C1_1 C2_1 N1_1 168.0(3)
N24_1 C1_1 C2_1 N1_1 -11.4(5)
O1_1 C1_1 C2_1 C3_1 45.9(5)
N24_1 C1_1 C2_1 C3_1 -133.6(3)
O1_1 C1_1 C2_1 C12_1 -69.0(4)
N24_1 C1_1 C2_1 C12_1 111.6(4)
N1_1 C2_1 C3_1 C4_1 136.0(3)
C1_1 C2_1 C3_1 C4_1 -101.6(4)
C12_1 C2_1 C3_1 C4_1 15.8(4)
C2_1 C3_1 C4_1 C11_1 -10.3(4)
C2_1 C3_1 C4_1 C5_1 171.2(4)
C6_1 O5_1 C5_1 C4_1 -173.2(4)
C6_1 O5_1 C5_1 C7_1 5.9(6)
C11_1 C4_1 C5_1 O5_1 178.8(3)
C3_1 C4_1 C5_1 O5_1 -2.8(6)
C11_1 C4_1 C5_1 C7_1 -0.3(6)
C3_1 C4_1 C5_1 C7_1 178.1(4)
O5_1 C5_1 C7_1 C8_1 179.0(4)
C4_1 C5_1 C7_1 C8_1 -1.9(6)
C5_1 C7_1 C8_1 C9_1 2.7(6)
C7_1 C8_1 C9_1 C11_1 -1.2(6)
C7_1 C8_1 C9_1 C10_1 -179.9(4)
C8_1 C9_1 C10_1 N10_1 -114(38)
C11_1 C9_1 C10_1 N10_1 67(39)
C5_1 C4_1 C11_1 C9_1 1.8(6)
C3_1 C4_1 C11_1 C9_1 -176.8(4)
C5_1 C4_1 C11_1 C12_1 178.6(4)
C3_1 C4_1 C11_1 C12_1 0.0(5)
C8_1 C9_1 C11_1 C4_1 -1.1(6)
C10_1 C9_1 C11_1 C4_1 177.6(4)
C8_1 C9_1 C11_1 C12_1 -177.2(4)
C10_1 C9_1 C11_1 C12_1 1.4(7)
C4_1 C11_1 C12_1 C2_1 10.2(4)
C9_1 C11_1 C12_1 C2_1 -173.3(4)
N1_1 C2_1 C12_1 C11_1 -135.9(3)
C1_1 C2_1 C12_1 C11_1 101.0(4)
C3_1 C2_1 C12_1 C11_1 -15.9(4)
N24_1 C13_1 C14_1 C15_1 137.4(3)
C24_1 C13_1 C14_1 C15_1 -99.6(3)
C23_1 C13_1 C14_1 C15_1 17.2(4)
C13_1 C14_1 C15_1 C22_1 -10.5(4)
C13_1 C14_1 C15_1 C16_1 171.3(4)
C17_1 O16_1 C16_1 C18_1 1.1(6)
C17_1 O16_1 C16_1 C15_1 -178.6(3)
C22_1 C15_1 C16_1 O16_1 -178.9(3)
C14_1 C15_1 C16_1 O16_1 -0.9(6)
C22_1 C15_1 C16_1 C18_1 1.4(6)
C14_1 C15_1 C16_1 C18_1 179.5(4)
O16_1 C16_1 C18_1 C19_1 179.6(4)
C15_1 C16_1 C18_1 C19_1 -0.8(6)
C16_1 C18_1 C19_1 C20_1 -0.3(6)
C18_1 C19_1 C20_1 C22_1 0.7(6)
C18_1 C19_1 C20_1 C21_1 -179.6(4)
C22_1 C20_1 C21_1 N21_1 35(12)
C19_1 C20_1 C21_1 N21_1 -145(12)
C16_1 C15_1 C22_1 C20_1 -1.1(6)
C14_1 C15_1 C22_1 C20_1 -179.4(3)
C16_1 C15_1 C22_1 C23_1 177.3(3)
C14_1 C15_1 C22_1 C23_1 -1.0(4)
C19_1 C20_1 C22_1 C15_1 0.0(6)
C21_1 C20_1 C22_1 C15_1 -179.8(3)
C19_1 C20_1 C22_1 C23_1 -178.0(4)
C21_1 C20_1 C22_1 C23_1 2.2(6)
C15_1 C22_1 C23_1 C13_1 12.2(4)
C20_1 C22_1 C23_1 C13_1 -169.6(4)
N24_1 C13_1 C23_1 C22_1 -137.5(3)
C24_1 C13_1 C23_1 C22_1 98.7(3)
C14_1 C13_1 C23_1 C22_1 -17.8(4)
C2_1 N1_1 C24_1 O24_1 165.6(3)
C2_1 N1_1 C24_1 C13_1 -16.6(5)
N24_1 C13_1 C24_1 O24_1 174.9(3)
C23_1 C13_1 C24_1 O24_1 -61.7(4)
C14_1 C13_1 C24_1 O24_1 52.6(4)
N24_1 C13_1 C24_1 N1_1 -3.0(5)
C23_1 C13_1 C24_1 N1_1 120.5(4)
C14_1 C13_1 C24_1 N1_1 -125.3(3)
O1_1 C1_1 N24_1 C13_1 174.0(3)
C2_1 C1_1 N24_1 C13_1 -6.6(5)
C24_1 C13_1 N24_1 C1_1 14.4(5)
C23_1 C13_1 N24_1 C1_1 -107.9(4)
C14_1 C13_1 N24_1 C1_1 135.7(4)
C24_2 N1_2 C2_2 C1_2 21.0(5)
C24_2 N1_2 C2_2 C12_2 -101.6(4)
C24_2 N1_2 C2_2 C3_2 141.9(4)
O1_2 C1_2 C2_2 N1_2 171.0(3)
N24_2 C1_2 C2_2 N1_2 -7.8(5)
O1_2 C1_2 C2_2 C12_2 -66.3(4)
N24_2 C1_2 C2_2 C12_2 114.9(4)
O1_2 C1_2 C2_2 C3_2 49.2(5)
N24_2 C1_2 C2_2 C3_2 -129.6(3)
N1_2 C2_2 C3_2 C4_2 132.6(3)
C1_2 C2_2 C3_2 C4_2 -105.0(3)
C12_2 C2_2 C3_2 C4_2 13.3(4)
C2_2 C3_2 C4_2 C11_2 -8.5(4)
C2_2 C3_2 C4_2 C5_2 172.7(4)
C6_2 O5_2 C5_2 C7_2 7.0(6)
C6_2 O5_2 C5_2 C4_2 -174.3(3)
C11_2 C4_2 C5_2 O5_2 179.9(3)
C3_2 C4_2 C5_2 O5_2 -1.4(6)
C11_2 C4_2 C5_2 C7_2 -1.3(6)
C3_2 C4_2 C5_2 C7_2 177.4(4)
O5_2 C5_2 C7_2 C8_2 178.1(4)
C4_2 C5_2 C7_2 C8_2 -0.5(6)
C5_2 C7_2 C8_2 C9_2 2.7(6)
C7_2 C8_2 C9_2 C11_2 -2.9(6)
C7_2 C8_2 C9_2 C10_2 179.7(4)
C8_2 C9_2 C10_2 N10_2 -140(10)
C11_2 C9_2 C10_2 N10_2 42(10)
C5_2 C4_2 C11_2 C9_2 1.1(6)
C3_2 C4_2 C11_2 C9_2 -177.8(4)
C5_2 C4_2 C11_2 C12_2 178.8(4)
C3_2 C4_2 C11_2 C12_2 -0.2(5)
C8_2 C9_2 C11_2 C4_2 0.9(6)
C10_2 C9_2 C11_2 C4_2 178.4(4)
C8_2 C9_2 C11_2 C12_2 -176.3(4)
C10_2 C9_2 C11_2 C12_2 1.2(6)
C4_2 C11_2 C12_2 C2_2 8.8(4)
C9_2 C11_2 C12_2 C2_2 -173.8(4)
N1_2 C2_2 C12_2 C11_2 -132.7(3)
C1_2 C2_2 C12_2 C11_2 104.0(4)
C3_2 C2_2 C12_2 C11_2 -13.5(4)
N24_2 C13_2 C14_2 C15_2 138.8(3)
C24_2 C13_2 C14_2 C15_2 -98.1(3)
C23_2 C13_2 C14_2 C15_2 19.2(4)
C13_2 C14_2 C15_2 C22_2 -11.8(4)
C13_2 C14_2 C15_2 C16_2 171.6(4)
C17_2 O16_2 C16_2 C18_2 -4.7(6)
C17_2 O16_2 C16_2 C15_2 175.5(3)
C22_2 C15_2 C16_2 O16_2 -178.8(3)
C14_2 C15_2 C16_2 O16_2 -2.5(6)
C22_2 C15_2 C16_2 C18_2 1.4(6)
C14_2 C15_2 C16_2 C18_2 177.6(4)
O16_2 C16_2 C18_2 C19_2 179.4(4)
C15_2 C16_2 C18_2 C19_2 -0.8(6)
C16_2 C18_2 C19_2 C20_2 0.3(6)
C18_2 C19_2 C20_2 C22_2 -0.4(6)
C18_2 C19_2 C20_2 C21_2 179.6(4)
C22_2 C20_2 C21_2 N21_2 129(10)
C19_2 C20_2 C21_2 N21_2 -51(10)
C16_2 C15_2 C22_2 C20_2 -1.5(6)
C14_2 C15_2 C22_2 C20_2 -178.3(3)
C16_2 C15_2 C22_2 C23_2 175.9(3)
C14_2 C15_2 C22_2 C23_2 -1.0(4)
C19_2 C20_2 C22_2 C15_2 1.0(6)
C21_2 C20_2 C22_2 C15_2 -179.0(3)
C19_2 C20_2 C22_2 C23_2 -175.8(4)
C21_2 C20_2 C22_2 C23_2 4.2(6)
C15_2 C22_2 C23_2 C13_2 13.4(4)
C20_2 C22_2 C23_2 C13_2 -169.6(4)
N24_2 C13_2 C23_2 C22_2 -139.4(3)
C24_2 C13_2 C23_2 C22_2 97.2(3)
C14_2 C13_2 C23_2 C22_2 -19.8(4)
O1_2 C1_2 N24_2 C13_2 171.4(3)
C2_2 C1_2 N24_2 C13_2 -9.9(6)
C24_2 C13_2 N24_2 C1_2 15.8(5)
C23_2 C13_2 N24_2 C1_2 -106.4(4)
C14_2 C13_2 N24_2 C1_2 137.4(4)
C2_2 N1_2 C24_2 O24_2 167.4(3)
C2_2 N1_2 C24_2 C13_2 -15.3(6)
N24_2 C13_2 C24_2 O24_2 174.2(3)
C23_2 C13_2 C24_2 O24_2 -62.8(4)
C14_2 C13_2 C24_2 O24_2 51.7(4)
N24_2 C13_2 C24_2 N1_2 -3.1(5)
C23_2 C13_2 C24_2 N1_2 119.9(4)
C14_2 C13_2 C24_2 N1_2 -125.6(3)
